data_7049113
loop_
_publ_author_name
'Zhang, Fan'
'Fluck, Audrey'
'Baudron, St\'ephane A'
'Hosseini, Mir Wais'

_publ_section_title
;
 Strapping a benzaldehyde-appended 2,2'-bis-dipyrrin Zn(ii)
 double-stranded helicate using imine bond formation.
;
_journal_issue 13
_journal_name_full 'Dalton transactions (Cambridge, England : 2003)'
_journal_page_first 4105
_journal_page_last 4108
_journal_paper_doi 10.1039/c9dt00377k
_journal_volume 48
_journal_year 2019
_chemical_formula_sum 'C64 H40 N8 O4 Zn2'
_chemical_formula_weight 1115.78
_space_group_crystal_system tetragonal
_space_group_IT_number 118
_space_group_name_Hall 'P -4 -2n'
_space_group_name_H-M_alt 'P -4 n 2'
_symmetry_space_group_name_Hall 'P -4 -2n'
_symmetry_space_group_name_H-M 'P -4 n 2'
_atom_sites_solution_hydrogens geom
_audit_creation_method SHELXL-2016/6
_audit_update_record
;
2019-01-24 deposited with the CCDC.    2019-02-21 downloaded from the CCDC.
;
_cell_angle_alpha 90
_cell_angle_beta 90
_cell_angle_gamma 90
_cell_formula_units_Z 2
_cell_length_a 11.9527(3)
_cell_length_b 11.9527(3)
_cell_length_c 17.7035(7)
_cell_measurement_reflns_used 9969
_cell_measurement_temperature 173(2)
_cell_measurement_theta_max 23.52
_cell_measurement_theta_min 2.67
_cell_volume 2529.25(13)
_computing_cell_refinement 'Bruker SAINT'
_computing_data_collection 'Bruker APEX2'
_computing_data_reduction 'Bruker SAINT'
_computing_molecular_graphics 'Bruker SHELXTL'
_computing_publication_material 'Bruker SHELXTL'
_computing_structure_refinement 'SHELXL-2014 (Sheldrick 2014)'
_computing_structure_solution 'SHELXS-97 (Sheldrick 2008)'
_diffrn_ambient_temperature 173(2)
_diffrn_measured_fraction_theta_full 0.999
_diffrn_measured_fraction_theta_max 0.999
_diffrn_measurement_device_type 'Bruker APEX-II CCD'
_diffrn_measurement_method '\f and \w scans'
_diffrn_radiation_type MoK\a
_diffrn_radiation_wavelength 0.71073
_diffrn_reflns_av_R_equivalents 0.0574
_diffrn_reflns_av_unetI/netI 0.0388
_diffrn_reflns_Laue_measured_fraction_full 0.999
_diffrn_reflns_Laue_measured_fraction_max 0.999
_diffrn_reflns_limit_h_max 16
_diffrn_reflns_limit_h_min -16
_diffrn_reflns_limit_k_max 16
_diffrn_reflns_limit_k_min -14
_diffrn_reflns_limit_l_max 25
_diffrn_reflns_limit_l_min -24
_diffrn_reflns_number 40519
_diffrn_reflns_point_group_measured_fraction_full 1.000
_diffrn_reflns_point_group_measured_fraction_max 0.998
_diffrn_reflns_theta_full 25.242
_diffrn_reflns_theta_max 30.193
_diffrn_reflns_theta_min 2.056
_exptl_absorpt_coefficient_mu 1.010
_exptl_absorpt_correction_T_max 0.969
_exptl_absorpt_correction_T_min 0.905
_exptl_absorpt_correction_type multi-scan
_exptl_absorpt_process_details sadabs
_exptl_crystal_colour dark-green
_exptl_crystal_density_diffrn 1.465
_exptl_crystal_density_meas ?
_exptl_crystal_description rod
_exptl_crystal_F_000 1144
_exptl_crystal_size_max 0.100
_exptl_crystal_size_mid 0.080
_exptl_crystal_size_min 0.030
_refine_diff_density_max 0.625
_refine_diff_density_min -0.615
_refine_diff_density_rms 0.088
_refine_ls_abs_structure_details
;
 Flack x determined using 1015 quotients [(I+)-(I-)]/[(I+)+(I-)]
 (Parsons, Flack and Wagner, Acta Cryst. B69 (2013) 249-259).
;
_refine_ls_abs_structure_Flack 0.011(8)
_refine_ls_extinction_method none
_refine_ls_goodness_of_fit_ref 1.050
_refine_ls_hydrogen_treatment constr
_refine_ls_matrix_type full
_refine_ls_number_parameters 177
_refine_ls_number_reflns 3750
_refine_ls_number_restraints 0
_refine_ls_restrained_S_all 1.050
_refine_ls_R_factor_all 0.0809
_refine_ls_R_factor_gt 0.0532
_refine_ls_shift/su_max 0.001
_refine_ls_shift/su_mean 0.000
_refine_ls_structure_factor_coef Fsqd
_refine_ls_weighting_details 'w=1/[\s^2^(Fo^2^)+(0.0758P)^2^+1.2543P] where P=(Fo^2^+2Fc^2^)/3'
_refine_ls_weighting_scheme calc
_refine_ls_wR_factor_gt 0.1285
_refine_ls_wR_factor_ref 0.1443
_reflns_Friedel_coverage 0.832
_reflns_Friedel_fraction_full 1.000
_reflns_Friedel_fraction_max 0.997
_reflns_number_gt 2709
_reflns_number_total 3750
_reflns_threshold_expression 'I > 2\s(I)'
_cod_data_source_file c9dt00377k2.cif
_cod_data_source_block compound1
_cod_depositor_comments
;
The following automatic conversions were performed:

'_exptl_crystal_density_meas' value 'not measured' was changed to '?'
- the value is perceived as not measured.

Automatic conversion script
Id: cif_fix_values 4973 2017-02-22 13:04:09Z antanas 

 Adding full bibliography for 7049113--7049116.cif.
;
_cod_original_cell_volume 2529.25(16)
_cod_database_code 7049113
_shelx_shelxl_version_number 2016/6
_shelx_space_group_comment
;
The symmetry employed for this shelxl refinement is uniquely defined
by the following loop, which should always be used as a source of
symmetry information in preference to the above space-group names.
They are only intended as comments.
;
_shelx_estimated_absorpt_t_min 0.906
_shelx_estimated_absorpt_t_max 0.970

loop_
_space_group_symop_operation_xyz
'x, y, z'
'-x, -y, z'
'y, -x, -z'
'-y, x, -z'
'x+1/2, -y+1/2, z+1/2'
'-x+1/2, y+1/2, z+1/2'
'y+1/2, x+1/2, -z+1/2'
'-y+1/2, -x+1/2, -z+1/2'

loop_
_atom_site_label
_atom_site_type_symbol
_atom_site_fract_x
_atom_site_fract_y
_atom_site_fract_z
_atom_site_U_iso_or_equiv
_atom_site_adp_type
_atom_site_occupancy
_atom_site_site_symmetry_order
_atom_site_calc_flag
_atom_site_refinement_flags_posn
_atom_site_refinement_flags_adp
_atom_site_refinement_flags_occupancy
C1 C 0.7238(5) 0.9632(5) 0.5855(3) 0.0494(13) Uani 1 1 d . . .
H1 H 0.711223 0.885461 0.578301 0.059 Uiso 1 1 calc R U .
C2 C 0.8260(5) 1.0161(5) 0.5724(4) 0.0551(15) Uani 1 1 d . . .
H2 H 0.893197 0.981561 0.555754 0.066 Uiso 1 1 calc R U .
C3 C 0.8107(5) 1.1284(5) 0.5882(3) 0.0491(13) Uani 1 1 d . . .
H3 H 0.864637 1.186286 0.583408 0.059 Uiso 1 1 calc R U .
C4 C 0.6978(4) 1.1399(4) 0.6131(3) 0.0395(10) Uani 1 1 d . . .
C5 C 0.6453(4) 1.2368(4) 0.6391(3) 0.0382(10) Uani 1 1 d . . .
C6 C 0.5432(5) 1.2428(4) 0.6761(3) 0.0423(11) Uani 1 1 d . . .
C7 C 0.4795(6) 1.3411(5) 0.6941(6) 0.075(2) Uani 1 1 d . . .
H7 H 0.499685 1.416225 0.683169 0.090 Uiso 1 1 calc R U .
C8 C 0.3847(6) 1.3062(5) 0.7296(5) 0.077(2) Uani 1 1 d . . .
H8 H 0.326681 1.352736 0.748604 0.093 Uiso 1 1 calc R U .
C9 C 0.3882(4) 1.1906(4) 0.7331(3) 0.0452(12) Uani 1 1 d . . .
C10 C 0.7081(4) 1.3430(4) 0.6269(3) 0.0401(10) Uani 1 1 d . . .
C11 C 0.7349(6) 1.3793(5) 0.5544(3) 0.0547(15) Uani 1 1 d . . .
H11 H 0.708742 1.338747 0.511794 0.066 Uiso 1 1 calc R U .
C12 C 0.7996(6) 1.4745(5) 0.5442(3) 0.0566(16) Uani 1 1 d . . .
H12 H 0.818617 1.497911 0.494528 0.068 Uiso 1 1 calc R U .
C13 C 0.8363(5) 1.5347(4) 0.6050(3) 0.0450(11) Uani 1 1 d . . .
C14 C 0.8108(6) 1.4997(4) 0.6769(3) 0.0498(13) Uani 1 1 d . . .
H14 H 0.838114 1.540178 0.719217 0.060 Uiso 1 1 calc R U .
C15 C 0.7449(5) 1.4050(4) 0.6878(3) 0.0476(12) Uani 1 1 d . . .
H15 H 0.725129 1.382910 0.737633 0.057 Uiso 1 1 calc R U .
C16 C 0.9043(5) 1.6371(5) 0.5933(3) 0.0542(14) Uani 1 1 d . . .
H16 H 0.919978 1.657196 0.542456 0.065 Uiso 1 1 calc R U .
N1 N 0.4813(3) 1.1515(3) 0.6999(2) 0.0353(8) Uani 1 1 d . . .
N2 N 0.6457(4) 1.0351(4) 0.6094(2) 0.0394(9) Uani 1 1 d . . .
Zn1 Zn 0.500000 1.000000 0.65735(4) 0.0346(2) Uani 1 2 d S T P
O1 O 0.9408(5) 1.6961(4) 0.6407(3) 0.0756(14) Uani 1 1 d . . .

loop_
_atom_site_aniso_label
_atom_site_aniso_U_11
_atom_site_aniso_U_22
_atom_site_aniso_U_33
_atom_site_aniso_U_23
_atom_site_aniso_U_13
_atom_site_aniso_U_12
C1 0.049(3) 0.040(3) 0.059(3) -0.014(3) 0.014(2) -0.007(2)
C2 0.047(3) 0.049(3) 0.070(4) -0.017(3) 0.020(3) -0.011(2)
C3 0.048(3) 0.046(3) 0.053(3) -0.008(2) 0.015(2) -0.013(2)
C4 0.046(3) 0.038(2) 0.034(2) -0.0054(18) 0.0080(19) -0.010(2)
C5 0.045(3) 0.032(2) 0.038(2) 0.0006(18) 0.0021(19) -0.0079(19)
C6 0.049(3) 0.031(2) 0.047(3) 0.0009(19) 0.006(2) -0.007(2)
C7 0.073(4) 0.026(3) 0.127(7) 0.012(3) 0.035(4) 0.005(3)
C8 0.068(4) 0.036(3) 0.128(6) 0.012(3) 0.040(4) 0.017(3)
C9 0.040(3) 0.034(2) 0.061(3) 0.009(2) 0.003(2) 0.0075(19)
C10 0.047(3) 0.029(2) 0.043(2) -0.0001(19) 0.008(2) -0.008(2)
C11 0.081(4) 0.040(3) 0.043(3) -0.003(2) 0.004(3) -0.023(3)
C12 0.086(5) 0.044(3) 0.041(3) 0.008(2) 0.009(3) -0.021(3)
C13 0.053(3) 0.033(2) 0.050(3) 0.001(2) 0.010(2) -0.005(2)
C14 0.063(4) 0.042(3) 0.044(3) -0.010(2) 0.009(2) -0.014(2)
C15 0.065(3) 0.037(3) 0.041(2) -0.002(2) 0.013(2) -0.010(2)
C16 0.074(4) 0.042(3) 0.046(3) -0.003(2) 0.009(3) -0.007(3)
N1 0.039(2) 0.0264(18) 0.0406(19) 0.0013(15) 0.0030(15) -0.0005(14)
N2 0.041(2) 0.0355(19) 0.042(2) -0.0054(17) 0.0087(17) -0.0077(17)
Zn1 0.0355(5) 0.0290(4) 0.0393(3) 0.000 0.000 -0.0065(3)
O1 0.088(4) 0.058(3) 0.081(3) -0.006(2) 0.005(3) -0.033(3)

loop_
_atom_type_symbol
_atom_type_description
_atom_type_scat_dispersion_real
_atom_type_scat_dispersion_imag
_atom_type_scat_source
C C 0.0033 0.0016 'International Tables Vol C Tables 4.2.6.8 and 6.1.1.4'
H H 0.0000 0.0000 'International Tables Vol C Tables 4.2.6.8 and 6.1.1.4'
N N 0.0061 0.0033 'International Tables Vol C Tables 4.2.6.8 and 6.1.1.4'
Zn Zn 0.2839 1.4301 'International Tables Vol C Tables 4.2.6.8 and 6.1.1.4'
O O 0.0106 0.0060 'International Tables Vol C Tables 4.2.6.8 and 6.1.1.4'

loop_
_geom_angle_atom_site_label_1
_geom_angle_atom_site_label_2
_geom_angle_atom_site_label_3
_geom_angle
_geom_angle_site_symmetry_1
_geom_angle_site_symmetry_3
N2 C1 C2 111.9(5) . .
N2 C1 H1 124.1 . .
C2 C1 H1 124.1 . .
C3 C2 C1 106.9(5) . .
C3 C2 H2 126.6 . .
C1 C2 H2 126.6 . .
C2 C3 C4 106.3(5) . .
C2 C3 H3 126.8 . .
C4 C3 H3 126.8 . .
C5 C4 N2 123.9(4) . .
C5 C4 C3 127.5(4) . .
N2 C4 C3 108.7(4) . .
C6 C5 C4 126.5(4) . .
C6 C5 C10 117.8(4) . .
C4 C5 C10 115.6(4) . .
N1 C6 C5 124.9(5) . .
N1 C6 C7 107.1(5) . .
C5 C6 C7 127.9(5) . .
C8 C7 C6 107.1(5) . .
C8 C7 H7 126.5 . .
C6 C7 H7 126.5 . .
C7 C8 C9 107.5(5) . .
C7 C8 H8 126.3 . .
C9 C8 H8 126.3 . .
N1 C9 C8 110.7(4) . .
N1 C9 C9 119.3(3) . 8_666
C8 C9 C9 130.0(4) . 8_666
C15 C10 C11 118.6(4) . .
C15 C10 C5 120.4(4) . .
C11 C10 C5 120.9(4) . .
C12 C11 C10 120.3(5) . .
C12 C11 H11 119.8 . .
C10 C11 H11 119.8 . .
C13 C12 C11 120.5(5) . .
C13 C12 H12 119.8 . .
C11 C12 H12 119.8 . .
C12 C13 C14 119.8(5) . .
C12 C13 C16 120.0(5) . .
C14 C13 C16 120.2(5) . .
C13 C14 C15 120.2(5) . .
C13 C14 H14 119.9 . .
C15 C14 H14 119.9 . .
C10 C15 C14 120.5(5) . .
C10 C15 H15 119.7 . .
C14 C15 H15 119.7 . .
O1 C16 C13 126.5(5) . .
O1 C16 H16 116.7 . .
C13 C16 H16 116.7 . .
C9 N1 C6 107.5(4) . .
C9 N1 Zn1 125.5(3) . .
C6 N1 Zn1 123.2(3) . .
C1 N2 C4 106.2(4) . .
C1 N2 Zn1 127.8(4) . .
C4 N2 Zn1 124.1(3) . .
N1 Zn1 N1 135.1(2) 2_675 .
N1 Zn1 N2 93.94(16) 2_675 2_675
N1 Zn1 N2 104.93(16) . 2_675
N1 Zn1 N2 104.93(16) 2_675 .
N1 Zn1 N2 93.94(16) . .
N2 Zn1 N2 129.3(3) 2_675 .

loop_
_geom_bond_atom_site_label_1
_geom_bond_atom_site_label_2
_geom_bond_distance
_geom_bond_site_symmetry_2
C1 N2 1.338(7) .
C1 C2 1.394(8) .
C1 H1 0.9500 .
C2 C3 1.383(8) .
C2 H2 0.9500 .
C3 C4 1.426(8) .
C3 H3 0.9500 .
C4 C5 1.395(7) .
C4 N2 1.400(6) .
C5 C6 1.387(7) .
C5 C10 1.490(6) .
C6 N1 1.385(6) .
C6 C7 1.435(8) .
C7 C8 1.362(9) .
C7 H7 0.9500 .
C8 C9 1.384(7) .
C8 H8 0.9500 .
C9 N1 1.343(6) .
C9 C9 1.460(10) 8_666
C10 C15 1.381(7) .
C10 C11 1.392(7) .
C11 C12 1.387(7) .
C11 H11 0.9500 .
C12 C13 1.368(8) .
C12 H12 0.9500 .
C13 C14 1.374(8) .
C13 C16 1.483(8) .
C14 C15 1.392(7) .
C14 H14 0.9500 .
C15 H15 0.9500 .
C16 O1 1.180(7) .
C16 H16 0.9500 .
N1 Zn1 1.973(4) .
N2 Zn1 1.982(4) .
